data_4109636
loop_
_publ_author_name
'Qichun Zhang'
'Xianhui Bu'
'Jian Zhang'
'Tao Wu'
'Pingyun Feng'

_publ_section_title
;
 Chiral Semiconductor Frameworks from Cadmium Sulfide Clusters
;
_journal_name_full 'Journal of the American Chemical Society'
_journal_page_first 8412
_journal_page_last 8413
_journal_paper_doi 10.1021/ja072274t
_journal_volume 129
_journal_year 2007
_chemical_formula_sum 'C324 H270 Cd33 S60'
_chemical_formula_weight 9796.20
_chemical_name_systematic
; 
 ? 
;
_space_group_IT_number 15
_symmetry_cell_setting monoclinic
_symmetry_space_group_name_Hall '-C 2yc'
_symmetry_space_group_name_H-M 'C 1 2/c 1'
_atom_sites_solution_hydrogens geom
_atom_sites_solution_primary direct
_atom_sites_solution_secondary difmap
_audit_creation_method SHELXL-97
_cell_angle_alpha 90.00
_cell_angle_beta 127.7400(10)
_cell_angle_gamma 90.00
_cell_formula_units_Z 4
_cell_length_a 62.8179(7)
_cell_length_b 20.1911(2)
_cell_length_c 41.4214(5)
_cell_measurement_temperature 273(2)
_cell_volume 41546.3(10)
_computing_structure_refinement 'SHELXL-97 (Sheldrick, 1997)'
_computing_structure_solution 'SHELXS-97 (Sheldrick, 1990)'
_diffrn_ambient_temperature 150(2)
_diffrn_measured_fraction_theta_full 0.997
_diffrn_measured_fraction_theta_max 0.997
_diffrn_radiation_monochromator graphite
_diffrn_radiation_source 'fine-focus sealed tube'
_diffrn_radiation_type MoK\a
_diffrn_radiation_wavelength 0.71073
_diffrn_reflns_av_R_equivalents 0.0511
_diffrn_reflns_av_sigmaI/netI 0.0603
_diffrn_reflns_limit_h_max 62
_diffrn_reflns_limit_h_min -62
_diffrn_reflns_limit_k_max 20
_diffrn_reflns_limit_k_min -20
_diffrn_reflns_limit_l_max 41
_diffrn_reflns_limit_l_min -41
_diffrn_reflns_number 86051
_diffrn_reflns_theta_full 20.91
_diffrn_reflns_theta_max 20.91
_diffrn_reflns_theta_min 0.82
_exptl_absorpt_coefficient_mu 1.991
_exptl_crystal_colour colorless
_exptl_crystal_density_diffrn 1.566
_exptl_crystal_F_000 19032
_refine_diff_density_max 1.301
_refine_diff_density_min -1.734
_refine_diff_density_rms 0.405
_refine_ls_extinction_coef 0.000242(13)
_refine_ls_extinction_expression Fc^*^=kFc[1+0.001xFc^2^\l^3^/sin(2\q)]^-1/4^
_refine_ls_extinction_method SHELXL
_refine_ls_goodness_of_fit_ref 1.044
_refine_ls_hydrogen_treatment mixed
_refine_ls_matrix_type full
_refine_ls_number_parameters 841
_refine_ls_number_reflns 21992
_refine_ls_number_restraints 0
_refine_ls_restrained_S_all 1.044
_refine_ls_R_factor_all 0.1207
_refine_ls_R_factor_gt 0.0741
_refine_ls_shift/su_max 13.521
_refine_ls_shift/su_mean 0.165
_refine_ls_structure_factor_coef Fsqd
_refine_ls_weighting_details 'calc w=1/[\s^2^(Fo^2^)+(0.1674P)^2^+0.0000P] where P=(Fo^2^+2Fc^2^)/3'
_refine_ls_weighting_scheme calc
_refine_ls_wR_factor_gt 0.2138
_refine_ls_wR_factor_ref 0.2550
_reflns_number_gt 13557
_reflns_number_total 21992
_reflns_threshold_expression >2sigma(I)
_cod_data_source_file ja072274tsi20070530_053111.cif
_cod_data_source_block CMF-3
_cod_original_cell_volume 41546.3(8)
_cod_database_code 4109636

loop_
_symmetry_equiv_pos_as_xyz
'x, y, z'
'-x, y, -z+1/2'
'x+1/2, y+1/2, z'
'-x+1/2, y+1/2, -z+1/2'
'-x, -y, -z'
'x, -y, z-1/2'
'-x+1/2, -y+1/2, -z'
'x+1/2, -y+1/2, z-1/2'

loop_
_atom_site_label
_atom_site_type_symbol
_atom_site_fract_x
_atom_site_fract_y
_atom_site_fract_z
_atom_site_U_iso_or_equiv
_atom_site_adp_type
_atom_site_occupancy
_atom_site_symmetry_multiplicity
_atom_site_calc_flag
_atom_site_refinement_flags
Cd11 Cd 0.11982(3) 1.23238(7) 0.67159(4) 0.0837(4) Uani 1 1 d .
Cd12 Cd 0.24415(3) 1.30668(7) 0.73264(4) 0.0844(4) Uani 1 1 d .
Cd13 Cd 0.20268(3) 0.99086(7) 0.69150(4) 0.0869(4) Uani 1 1 d .
Cd14 Cd 0.19721(3) 1.17184(7) 0.73234(4) 0.0826(4) Uani 1 1 d .
Cd15 Cd 0.16254(2) 1.30118(6) 0.63392(4) 0.0773(4) Uani 1 1 d .
Cd16 Cd 0.13817(2) 1.10526(6) 0.61682(4) 0.0728(4) Uani 1 1 d .
Cd17 Cd 0.14432(2) 1.20596(6) 0.53732(4) 0.0768(4) Uani 1 1 d .
Cd18 Cd 0.21235(2) 1.15796(6) 0.64806(3) 0.0731(4) Uani 1 1 d .
Cd21 Cd 0.06150(3) 1.32883(7) 0.69765(4) 0.0884(4) Uani 1 1 d .
Cd22 Cd 0.09130(2) 1.71027(7) 0.90971(4) 0.0852(4) Uani 1 1 d .
Cd23 Cd -0.01173(2) 1.38473(7) 0.66678(4) 0.0823(4) Uani 1 1 d .
Cd24 Cd 0.01254(2) 1.65701(7) 0.83304(4) 0.0800(4) Uani 1 1 d .
Cd25 Cd 0.05628(2) 1.67062(7) 0.78802(4) 0.0821(4) Uani 1 1 d .
Cd26 Cd 0.07073(2) 1.51891(6) 0.86876(4) 0.0791(4) Uani 1 1 d .
Cd27 Cd 0.05551(2) 1.36877(7) 0.78872(4) 0.0786(4) Uani 1 1 d .
Cd28 Cd 0.05173(2) 1.52103(6) 0.71961(4) 0.0735(4) Uani 1 1 d .
Cd29 Cd 0.0000 1.52089(8) 0.7500 0.0625(5) Uani 1 2 d S
S100 S 0.17779(8) 1.1834(2) 0.65819(12) 0.0670(11) Uani 1 1 d .
S101 S 0.2016(3) 1.0513(3) 0.7435(3) 0.254(6) Uani 1 1 d .
S102 S 0.13065(12) 1.2238(3) 0.46662(16) 0.124(2) Uani 1 1 d .
S103 S 0.21413(11) 0.8755(3) 0.72115(17) 0.122(2) Uani 1 1 d .
S104 S 0.08031(12) 1.2563(3) 0.6705(2) 0.127(2) Uani 1 1 d .
S105 S 0.16757(10) 1.2476(3) 0.73693(15) 0.0981(15) Uani 1 1 d .
S106 S 0.24539(9) 1.2136(2) 0.77486(14) 0.0894(14) Uani 1 1 d .
S107 S 0.11119(8) 1.1501(2) 0.54463(13) 0.0834(13) Uani 1 1 d .
S108 S 0.23584(9) 1.0512(3) 0.68560(14) 0.0920(14) Uani 1 1 d .
S109 S 0.24307(9) 1.2574(3) 0.67478(15) 0.0958(15) Uani 1 1 d .
S110 S 0.15671(9) 0.9906(2) 0.62205(15) 0.0913(14) Uani 1 1 d .
S111 S 0.15427(10) 1.3212(2) 0.56686(15) 0.0918(14) Uani 1 1 d .
S112 S 0.19939(9) 1.3666(2) 0.69608(14) 0.0851(13) Uani 1 1 d .
S113 S 0.11484(9) 1.1120(2) 0.64935(15) 0.0900(14) Uani 1 1 d .
S114 S 0.11606(9) 1.2995(2) 0.61586(15) 0.0872(13) Uani 1 1 d .
S115 S 0.18745(8) 1.1394(2) 0.57228(12) 0.0782(12) Uani 1 1 d .
S200 S 0.01739(12) 1.7334(3) 0.72734(17) 0.129(2) Uani 1 1 d .
S201 S 0.01131(10) 1.3066(3) 0.64910(17) 0.1050(17) Uani 1 1 d .
S202 S 0.10473(10) 1.5896(3) 0.92988(13) 0.0974(15) Uani 1 1 d .
S203 S 0.02913(10) 1.3061(2) 0.80546(15) 0.0922(14) Uani 1 1 d .
S204 S 0.09065(9) 1.4506(2) 0.84245(13) 0.0840(13) Uani 1 1 d .
S205 S 0.04451(10) 1.4624(3) 0.88949(14) 0.0948(14) Uani 1 1 d .
S206 S 0.07272(8) 1.4486(2) 0.69580(13) 0.0808(12) Uani 1 1 d .
S207 S 0.07982(11) 1.2974(3) 0.76988(16) 0.1000(16) Uani 1 1 d .
S208 S 0.08462(9) 1.5957(2) 0.77897(13) 0.0849(13) Uani 1 1 d .
S209 S 0.03533(7) 1.5916(2) 0.80944(11) 0.0656(11) Uani 1 1 d .
S210 S 0.02380(7) 1.4487(2) 0.73129(11) 0.0615(10) Uani 1 1 d .
S211 S 0.08170(11) 1.7556(3) 0.84534(14) 0.1066(17) Uani 1 1 d .
S212 S 0.04653(10) 1.7218(3) 0.89648(16) 0.1124(19) Uani 1 1 d .
S213 S -0.01170(9) 1.5742(3) 0.84572(14) 0.0963(15) Uani 1 1 d .
C011 C 0.1784(5) 1.1493(9) 0.8323(7) 0.42(4) Uiso 1 1 d G
C012 C 0.1791(4) 1.1647(9) 0.8002(7) 0.185(11) Uiso 1 1 d G
C013 C 0.1676(3) 1.2233(10) 0.7786(5) 0.122(7) Uiso 1 1 d G
C014 C 0.1555(3) 1.2665(8) 0.7891(6) 0.142(8) Uiso 1 1 d G
C015 C 0.1549(4) 1.2511(11) 0.8212(7) 0.197(12) Uiso 1 1 d G
C016 C 0.1663(5) 1.1924(13) 0.8428(6) 0.215(14) Uiso 1 1 d G
C017 C 0.1965(9) 1.086(3) 0.8604(14) 0.30(2) Uiso 1 1 d .
C021 C 0.1053(3) 1.1116(12) 0.4265(6) 0.174(10) Uiso 1 1 d G
C022 C 0.1294(4) 1.1466(7) 0.4488(5) 0.136(8) Uiso 1 1 d G
C023 C 0.1523(3) 1.1186(10) 0.4567(5) 0.131(7) Uiso 1 1 d G
C024 C 0.1512(4) 1.0556(10) 0.4422(6) 0.180(11) Uiso 1 1 d G
C025 C 0.1271(5) 1.0206(7) 0.4199(6) 0.219(14) Uiso 1 1 d G
C026 C 0.1042(4) 1.0486(11) 0.4120(6) 0.218(13) Uiso 1 1 d G
C027 C 0.1799(9) 1.034(2) 0.4559(14) 0.29(2) Uiso 1 1 d .
C031 C 0.0729(5) 1.1778(9) 0.6782(8) 0.135(8) Uiso 1 1 d G
C032 C 0.0890(3) 1.1324(14) 0.7094(6) 0.244(16) Uiso 1 1 d G
C033 C 0.0780(7) 1.0734(12) 0.7103(8) 0.269(18) Uiso 1 1 d G
C034 C 0.0509(7) 1.0599(10) 0.6800(11) 0.241(16) Uiso 1 1 d G
C035 C 0.0348(4) 1.1052(16) 0.6488(8) 0.36(3) Uiso 1 1 d G
C036 C 0.0459(5) 1.1642(13) 0.6479(6) 0.210(13) Uiso 1 1 d G
C037 C 0.019(2) 1.068(5) 0.636(3) 0.63(6) Uiso 1 1 d .
C041 C 0.1166(4) 1.3586(10) 0.5319(6) 0.130(6) Uiso 1 1 d .
C051 C 0.2018(8) 1.0050(16) 0.7730(10) 0.216(14) Uiso 1 1 d G
C052 C 0.1851(6) 0.966(2) 0.7764(13) 0.52(6) Uiso 1 1 d G
C053 C 0.1961(11) 0.924(2) 0.8097(17) 0.37(3) Uiso 1 1 d G
C054 C 0.2238(12) 0.921(3) 0.8398(13) 1.4(3) Uiso 1 1 d G
C055 C 0.2405(7) 0.961(3) 0.8364(13) 0.58(6) Uiso 1 1 d G
C056 C 0.2295(8) 1.002(2) 0.8030(15) 0.53(6) Uiso 1 1 d G
C057 C 0.1830(16) 0.854(4) 0.806(2) 0.49(5) Uiso 1 1 d .
C101 C 0.1173(4) 0.8960(12) 0.5943(5) 0.28(2) Uiso 1 1 d G
C102 C 0.1001(4) 0.8560(10) 0.5961(7) 0.214(14) Uiso 1 1 d G
C103 C 0.1009(4) 0.8576(10) 0.6304(9) 0.217(14) Uiso 1 1 d G
C104 C 0.1190(5) 0.8991(12) 0.6629(7) 0.234(15) Uiso 1 1 d G
C105 C 0.1362(4) 0.9391(9) 0.6611(5) 0.166(10) Uiso 1 1 d G
C106 C 0.1354(3) 0.9375(9) 0.6268(6) 0.115(6) Uiso 1 1 d G
C107 C 0.0807(6) 0.8060(15) 0.5688(9) 0.274(11) Uiso 1 1 d .
C111 C 0.1927(3) 0.8179(8) 0.6469(6) 0.148(9) Uiso 1 1 d G
C112 C 0.1926(3) 0.8237(7) 0.6803(4) 0.109(6) Uiso 1 1 d G
C113 C 0.1756(4) 0.7841(9) 0.6828(5) 0.145(8) Uiso 1 1 d G
C114 C 0.1587(3) 0.7387(9) 0.6521(7) 0.223(14) Uiso 1 1 d G
C115 C 0.1588(3) 0.7330(8) 0.6187(5) 0.160(9) Uiso 1 1 d G
C116 C 0.1758(4) 0.7726(10) 0.6162(4) 0.172(10) Uiso 1 1 d G
C117 C 0.1770(8) 0.768(2) 0.5836(12) 0.246(17) Uiso 1 1 d .
C121 C 0.0868(3) 1.5096(6) 0.6082(4) 0.131(7) Uiso 1 1 d G
C122 C 0.1119(3) 1.4994(6) 0.6177(4) 0.119(7) Uiso 1 1 d G
C123 C 0.12123(19) 1.4354(7) 0.6212(4) 0.092(5) Uiso 1 1 d G
C124 C 0.1054(3) 1.3815(5) 0.6151(4) 0.086(5) Uiso 1 1 d G
C125 C 0.0802(2) 1.3916(6) 0.6056(4) 0.110(6) Uiso 1 1 d G
C126 C 0.0709(2) 1.4557(8) 0.6022(4) 0.132(7) Uiso 1 1 d G
C127 C 0.1297(5) 1.5570(15) 0.6248(8) 0.172(10) Uiso 1 1 d .
C131 C 0.2891(3) 1.1838(8) 0.7331(4) 0.124(7) Uiso 1 1 d G
C132 C 0.2738(2) 1.2117(7) 0.6943(5) 0.110(6) Uiso 1 1 d G
C133 C 0.2814(3) 1.2027(8) 0.6693(3) 0.120(7) Uiso 1 1 d G
C134 C 0.3042(3) 1.1659(8) 0.6831(5) 0.153(9) Uiso 1 1 d G
C135 C 0.3195(3) 1.1381(8) 0.7219(5) 0.146(8) Uiso 1 1 d G
C136 C 0.3119(3) 1.1470(8) 0.7469(4) 0.143(8) Uiso 1 1 d G
C137 C 0.3128(6) 1.1452(18) 0.6559(10) 0.210(13) Uiso 1 1 d .
C141 C 0.2104(3) 1.4961(10) 0.7069(4) 0.135(8) Uiso 1 1 d G
C142 C 0.2032(3) 1.4430(7) 0.6806(6) 0.114(6) Uiso 1 1 d G
C143 C 0.1956(4) 1.4539(10) 0.6417(5) 0.222(14) Uiso 1 1 d G
C144 C 0.1953(4) 1.5179(13) 0.6291(5) 0.29(2) Uiso 1 1 d G
C145 C 0.2025(4) 1.5710(8) 0.6553(8) 0.187(11) Uiso 1 1 d G
C146 C 0.2101(4) 1.5601(8) 0.6942(7) 0.195(12) Uiso 1 1 d G
C147 C 0.1750(10) 1.543(3) 0.5850(16) 0.31(2) Uiso 1 1 d .
C151 C 0.2074(2) 1.1808(7) 0.5615(4) 0.087(5) Uiso 1 1 d G
C152 C 0.2216(3) 1.1418(5) 0.5529(4) 0.116(6) Uiso 1 1 d G
C153 C 0.2379(3) 1.1714(8) 0.5449(4) 0.136(8) Uiso 1 1 d G
C154 C 0.2400(3) 1.2399(9) 0.5455(5) 0.138(8) Uiso 1 1 d G
C155 C 0.2259(3) 1.2790(5) 0.5541(5) 0.160(9) Uiso 1 1 d G
C156 C 0.2095(3) 1.2494(7) 0.5621(4) 0.129(7) Uiso 1 1 d G
C157 C 0.2509(7) 1.1291(18) 0.5309(10) 0.216(13) Uiso 1 1 d .
C161 C 0.2602(3) 1.0016(9) 0.6177(6) 0.144(8) Uiso 1 1 d G
C162 C 0.2593(3) 1.0245(7) 0.6485(4) 0.129(7) Uiso 1 1 d G
C163 C 0.2366(3) 1.0131(7) 0.6463(4) 0.104(6) Uiso 1 1 d G
C164 C 0.2148(2) 0.9787(8) 0.6134(5) 0.126(7) Uiso 1 1 d G
C165 C 0.2157(3) 0.9558(8) 0.5826(4) 0.171(10) Uiso 1 1 d G
C166 C 0.2384(4) 0.9672(9) 0.5847(5) 0.176(11) Uiso 1 1 d G
C167 C 0.1905(9) 0.928(3) 0.5443(15) 0.31(2) Uiso 1 1 d .
C171 C 0.2361(3) 1.3106(7) 0.8108(4) 0.112(6) Uiso 1 1 d G
C172 C 0.2460(3) 1.2474(7) 0.8138(4) 0.093(5) Uiso 1 1 d G
C173 C 0.2542(3) 1.2072(6) 0.8468(5) 0.138(8) Uiso 1 1 d G
C174 C 0.2525(4) 1.2302(9) 0.8768(4) 0.206(13) Uiso 1 1 d G
C175 C 0.2426(4) 1.2933(10) 0.8737(5) 0.160(10) Uiso 1 1 d G
C176 C 0.2344(3) 1.3335(7) 0.8407(6) 0.157(9) Uiso 1 1 d G
C177 C 0.2574(11) 1.183(3) 0.9107(17) 0.35(3) Uiso 1 1 d .
C181 C 0.1016(4) 1.0706(7) 0.5190(4) 0.116(7) Uiso 1 1 d G
C182 C 0.0779(3) 1.0434(10) 0.5090(6) 0.154(9) Uiso 1 1 d G
C183 C 0.0693(3) 0.9817(11) 0.4904(6) 0.247(17) Uiso 1 1 d G
C184 C 0.0844(5) 0.9470(8) 0.4818(6) 0.210(13) Uiso 1 1 d G
C185 C 0.1081(4) 0.9742(10) 0.4918(6) 0.163(10) Uiso 1 1 d G
C186 C 0.1167(3) 1.0359(10) 0.5104(5) 0.160(9) Uiso 1 1 d G
C187 C 0.0503(12) 0.941(3) 0.4949(18) 0.38(3) Uiso 1 1 d .
C191 C 0.0638(4) 1.1519(7) 0.5793(6) 0.123(7) Uiso 1 1 d G
C192 C 0.0800(2) 1.1016(10) 0.6065(4) 0.113(6) Uiso 1 1 d G
C193 C 0.0691(4) 1.0392(8) 0.6021(6) 0.159(9) Uiso 1 1 d G
C194 C 0.0420(4) 1.0273(9) 0.5706(7) 0.208(14) Uiso 1 1 d G
C195 C 0.0259(3) 1.0777(13) 0.5434(5) 0.182(11) Uiso 1 1 d G
C196 C 0.0368(4) 1.1400(10) 0.5478(5) 0.234(15) Uiso 1 1 d G
C197 C 0.0279(14) 0.982(4) 0.572(2) 0.44(4) Uiso 1 1 d .
C201 C 0.1258(2) 1.4481(7) 0.7240(3) 0.094(5) Uiso 1 1 d G
C202 C 0.10915(17) 1.4477(7) 0.7356(3) 0.096(5) Uiso 1 1 d G
C203 C 0.1203(3) 1.4486(7) 0.7767(4) 0.113(6) Uiso 1 1 d G
C204 C 0.1481(3) 1.4501(8) 0.8063(3) 0.133(7) Uiso 1 1 d G
C205 C 0.16475(18) 1.4505(8) 0.7947(4) 0.130(7) Uiso 1 1 d G
C206 C 0.1536(2) 1.4496(7) 0.7536(4) 0.105(6) Uiso 1 1 d G
C207 C 0.1704(5) 1.4444(13) 0.7403(7) 0.149(8) Uiso 1 1 d .
C211 C 0.1191(3) 1.4047(8) 0.8835(4) 0.111(6) Uiso 1 1 d G
C212 C 0.1258(3) 1.4058(8) 0.9223(6) 0.141(8) Uiso 1 1 d G
C213 C 0.1499(4) 1.3779(10) 0.9550(4) 0.177(11) Uiso 1 1 d G
C214 C 0.1673(3) 1.3490(10) 0.9489(6) 0.196(12) Uiso 1 1 d G
C215 C 0.1605(4) 1.3480(10) 0.9100(7) 0.216(14) Uiso 1 1 d G
C216 C 0.1364(4) 1.3758(9) 0.8773(5) 0.165(10) Uiso 1 1 d G
C217 C 0.1559(9) 1.373(2) 0.9973(14) 0.29(2) Uiso 1 1 d .
C231 C 0.0057(5) 1.623(2) 0.9051(8) 0.80(11) Uiso 1 1 d G
C232 C -0.0216(5) 1.6166(11) 0.8733(5) 0.151(9) Uiso 1 1 d G
C233 C -0.0404(4) 1.6294(16) 0.8797(6) 0.41(3) Uiso 1 1 d G
C234 C -0.0320(4) 1.6491(14) 0.9181(7) 0.221(14) Uiso 1 1 d G
C235 C -0.0047(4) 1.6559(10) 0.9500(5) 0.197(6) Uiso 1 1 d G
C236 C 0.0142(3) 1.643(2) 0.9435(7) 1.7(4) Uiso 1 1 d G
C237 C 0.0482(8) 1.653(2) 0.9921(12) 0.243(16) Uiso 1 1 d .
C241 C 0.0377(2) 1.1966(8) 0.8493(5) 0.126(7) Uiso 1 1 d G
C242 C 0.0496(3) 1.2458(6) 0.8418(4) 0.106(6) Uiso 1 1 d G
C243 C 0.0771(3) 1.2437(7) 0.8612(5) 0.119(7) Uiso 1 1 d G
C244 C 0.0926(2) 1.1924(9) 0.8880(4) 0.138(8) Uiso 1 1 d G
C245 C 0.0807(3) 1.1432(7) 0.8954(4) 0.176(10) Uiso 1 1 d G
C246 C 0.0532(4) 1.1453(7) 0.8761(5) 0.139(8) Uiso 1 1 d G
C247 C 0.1250(7) 1.1953(17) 0.9078(10) 0.206(13) Uiso 1 1 d .
C251 C 0.1375(4) 1.5814(10) 0.9061(5) 0.147(8) Uiso 1 1 d G
C252 C 0.1624(5) 1.5671(12) 0.9155(8) 0.260(18) Uiso 1 1 d G
C253 C 0.1845(3) 1.5548(12) 0.9557(9) 0.209(13) Uiso 1 1 d G
C254 C 0.1817(4) 1.5566(13) 0.9865(6) 0.31(2) Uiso 1 1 d G
C255 C 0.1569(5) 1.5709(12) 0.9771(6) 0.257(18) Uiso 1 1 d G
C256 C 0.1347(3) 1.5832(9) 0.9369(7) 0.127(7) Uiso 1 1 d G
C257 C 0.1680(10) 1.565(3) 0.8877(16) 0.33(3) Uiso 1 1 d .
C261 C 0.0674(4) 1.4208(12) 0.9315(6) 0.141(8) Uiso 1 1 d G
C262 C 0.0712(4) 1.3528(12) 0.9321(7) 0.165(10) Uiso 1 1 d G
C263 C 0.0884(6) 1.3200(10) 0.9692(11) 0.253(19) Uiso 1 1 d G
C264 C 0.1018(5) 1.3551(18) 1.0056(7) 0.31(2) Uiso 1 1 d G
C265 C 0.0980(5) 1.4231(18) 1.0049(6) 0.44(4) Uiso 1 1 d G
C266 C 0.0808(5) 1.4559(9) 0.9679(10) 0.237(16) Uiso 1 1 d G
C267 C 0.0902(9) 1.261(3) 0.9752(13) 0.274(19) Uiso 1 1 d .
C271 C 0.0393(4) 1.2066(11) 0.7442(5) 0.162(9) Uiso 1 1 d G
C272 C 0.0670(4) 1.2147(8) 0.7682(6) 0.124(7) Uiso 1 1 d G
C273 C 0.0840(3) 1.1617(13) 0.7906(5) 0.214(14) Uiso 1 1 d G
C274 C 0.0732(6) 1.1006(10) 0.7890(7) 0.190(12) Uiso 1 1 d G
C275 C 0.0454(6) 1.0925(9) 0.7651(8) 0.261(17) Uiso 1 1 d G
C276 C 0.0285(3) 1.1455(14) 0.7427(7) 0.257(17) Uiso 1 1 d G
C277 C 0.0913(14) 1.060(4) 0.815(2) 0.43(4) Uiso 1 1 d .
C281 C 0.0001(4) 1.3309(12) 0.5993(6) 0.134(8) Uiso 1 1 d G
C282 C 0.0037(4) 1.3950(11) 0.5912(7) 0.161(9) Uiso 1 1 d G
C283 C -0.0088(6) 1.4149(12) 0.5512(10) 0.34(3) Uiso 1 1 d G
C284 C -0.0250(6) 1.371(2) 0.5192(5) 0.31(2) Uiso 1 1 d G
C285 C -0.0286(5) 1.3066(18) 0.5273(8) 0.32(2) Uiso 1 1 d G
C286 C -0.0161(5) 1.2867(10) 0.5674(10) 0.265(18) Uiso 1 1 d G
C287 C 0.013(3) 1.479(9) 0.546(4) 1.00(13) Uiso 1 1 d .
C291 C 0.1105(4) 1.8465(11) 0.8404(6) 0.173(10) Uiso 1 1 d G
C292 C 0.1109(4) 1.7861(11) 0.8567(6) 0.143(8) Uiso 1 1 d G
C293 C 0.1349(5) 1.7518(8) 0.8827(6) 0.171(10) Uiso 1 1 d G
C294 C 0.1587(4) 1.7779(14) 0.8924(6) 0.245(17) Uiso 1 1 d G
C295 C 0.1583(5) 1.8384(15) 0.8760(9) 0.27(2) Uiso 1 1 d G
C296 C 0.1343(7) 1.8727(9) 0.8500(8) 0.254(17) Uiso 1 1 d G
C297 C 0.1875(8) 1.765(2) 0.9297(12) 0.251(17) Uiso 1 1 d .
C301 C 0.0278(11) 1.898(3) 0.8452(15) 1.3(2) Uiso 1 1 d G
C302 C 0.0263(10) 1.933(2) 0.873(2) 0.45(4) Uiso 1 1 d G
C303 C 0.0323(9) 1.901(3) 0.9073(16) 0.51(4) Uiso 1 1 d G
C304 C 0.0399(10) 1.835(4) 0.9145(13) 0.36(3) Uiso 1 1 d G
C305 C 0.0415(12) 1.800(2) 0.887(2) 2.0(5) Uiso 1 1 d G
C306 C 0.0354(11) 1.831(3) 0.8525(16) 0.41(4) Uiso 1 1 d G
C307 C 0.0266(8) 1.926(2) 0.8095(14) 0.283(19) Uiso 1 1 d .
C311 C 0.0279(8) 1.782(2) 0.6791(12) 0.56(5) Uiso 1 1 d G
C312 C 0.0337(6) 1.7935(17) 0.7169(13) 0.212(14) Uiso 1 1 d G
C313 C 0.0482(7) 1.850(2) 0.7392(8) 0.251(17) Uiso 1 1 d G
C314 C 0.0568(7) 1.8941(15) 0.7239(17) 0.50(5) Uiso 1 1 d G
C315 C 0.0510(10) 1.883(3) 0.6861(19) 0.61(6) Uiso 1 1 d G
C316 C 0.0365(11) 1.827(3) 0.6637(10) 0.62(7) Uiso 1 1 d G
C317 C 0.0376(10) 1.821(3) 0.6290(16) 0.32(2) Uiso 1 1 d .
C351 C 0.1090(4) 1.7110(9) 0.7796(4) 0.185(11) Uiso 1 1 d G
C352 C 0.1195(4) 1.7533(7) 0.7661(7) 0.230(15) Uiso 1 1 d G
C353 C 0.1190(4) 1.7350(9) 0.7333(7) 0.174(10) Uiso 1 1 d G
C354 C 0.1080(4) 1.6745(10) 0.7140(4) 0.156(9) Uiso 1 1 d G
C355 C 0.0975(3) 1.6322(7) 0.7276(4) 0.125(7) Uiso 1 1 d G
C356 C 0.0980(3) 1.6505(8) 0.7604(4) 0.093(5) Uiso 1 1 d G
C357 C 0.1067(7) 1.6510(18) 0.6767(10) 0.214(13) Uiso 1 1 d .

loop_
_atom_site_aniso_label
_atom_site_aniso_U_11
_atom_site_aniso_U_22
_atom_site_aniso_U_33
_atom_site_aniso_U_23
_atom_site_aniso_U_13
_atom_site_aniso_U_12
Cd11 0.0894(9) 0.0803(10) 0.1003(10) -0.0086(7) 0.0677(8) -0.0003(7)
Cd12 0.0811(9) 0.0759(10) 0.0861(9) -0.0092(7) 0.0461(8) -0.0051(7)
Cd13 0.0819(9) 0.0680(9) 0.1019(10) 0.0036(7) 0.0517(8) 0.0022(7)
Cd14 0.0906(9) 0.0804(10) 0.0825(9) -0.0096(7) 0.0558(8) -0.0058(7)
Cd15 0.0888(9) 0.0599(8) 0.0949(9) -0.0022(7) 0.0621(8) 0.0008(6)
Cd16 0.0690(8) 0.0641(9) 0.0858(8) -0.0057(6) 0.0475(7) -0.0024(6)
Cd17 0.0738(8) 0.0737(9) 0.0735(8) 0.0009(6) 0.0403(7) 0.0063(7)
Cd18 0.0641(7) 0.0776(9) 0.0757(8) -0.0031(7) 0.0418(7) 0.0000(6)
Cd21 0.0944(9) 0.0882(10) 0.1081(10) -0.0147(8) 0.0750(9) -0.0023(8)
Cd22 0.0797(9) 0.0883(10) 0.0710(8) -0.0115(7) 0.0376(7) -0.0100(7)
Cd23 0.0754(8) 0.0933(10) 0.0856(9) -0.0213(7) 0.0531(7) -0.0074(7)
Cd24 0.0696(8) 0.0945(10) 0.0685(8) -0.0138(7) 0.0386(7) 0.0008(7)
Cd25 0.0845(9) 0.0856(10) 0.0721(8) -0.0093(7) 0.0458(7) -0.0158(7)
Cd26 0.0725(8) 0.0798(10) 0.0720(8) 0.0010(7) 0.0375(7) 0.0036(7)
Cd27 0.0892(9) 0.0762(9) 0.0844(9) 0.0108(7) 0.0602(8) 0.0145(7)
Cd28 0.0743(8) 0.0755(9) 0.0841(9) -0.0010(7) 0.0553(7) -0.0019(6)
Cd29 0.0618(10) 0.0664(12) 0.0621(10) 0.000 0.0393(8) 0.000
S100 0.068(2) 0.061(3) 0.073(3) -0.007(2) 0.043(2) -0.003(2)
S101 0.59(2) 0.071(5) 0.347(12) -0.007(6) 0.413(15) -0.011(8)
S102 0.145(5) 0.123(5) 0.079(3) 0.025(3) 0.056(3) 0.052(4)
S103 0.108(4) 0.078(4) 0.104(4) 0.002(3) 0.027(3) 0.018(3)
S104 0.144(5) 0.106(5) 0.206(6) -0.032(4) 0.146(5) -0.012(4)
S105 0.100(3) 0.103(4) 0.099(3) -0.020(3) 0.065(3) -0.004(3)
S106 0.086(3) 0.083(4) 0.086(3) -0.002(3) 0.047(3) 0.000(3)
S107 0.069(3) 0.084(3) 0.085(3) -0.001(3) 0.041(2) -0.004(2)
S108 0.077(3) 0.092(4) 0.094(3) 0.015(3) 0.046(3) 0.006(3)
S109 0.095(3) 0.095(4) 0.109(4) -0.024(3) 0.068(3) -0.024(3)
S110 0.075(3) 0.069(3) 0.103(3) -0.002(3) 0.040(3) 0.009(2)
S111 0.127(4) 0.072(3) 0.102(3) -0.004(3) 0.083(3) -0.007(3)
S112 0.092(3) 0.068(3) 0.091(3) -0.001(2) 0.054(3) 0.001(2)
S113 0.095(3) 0.078(3) 0.122(4) -0.014(3) 0.079(3) -0.009(3)
S114 0.098(3) 0.078(3) 0.103(3) -0.003(3) 0.070(3) 0.001(3)
S115 0.071(3) 0.088(3) 0.071(3) 0.003(2) 0.041(2) 0.011(2)
S200 0.116(4) 0.114(5) 0.096(4) 0.004(3) 0.034(3) 0.001(4)
S201 0.090(3) 0.119(4) 0.127(4) -0.044(3) 0.077(3) -0.012(3)
S202 0.096(3) 0.092(4) 0.070(3) -0.002(3) 0.034(3) 0.000(3)
S203 0.101(3) 0.080(3) 0.113(4) 0.022(3) 0.074(3) 0.013(3)
S204 0.080(3) 0.092(4) 0.081(3) 0.006(3) 0.050(3) 0.013(3)
S205 0.095(3) 0.109(4) 0.083(3) 0.009(3) 0.056(3) 0.003(3)
S206 0.082(3) 0.087(3) 0.091(3) -0.006(3) 0.062(3) 0.000(2)
S207 0.117(4) 0.097(4) 0.113(4) 0.008(3) 0.084(3) 0.026(3)
S208 0.086(3) 0.097(4) 0.076(3) -0.004(3) 0.051(3) -0.008(3)
S209 0.063(2) 0.069(3) 0.060(2) -0.003(2) 0.035(2) -0.001(2)
S210 0.061(2) 0.064(3) 0.067(2) -0.001(2) 0.043(2) 0.0014(19)
S211 0.119(4) 0.116(5) 0.074(3) -0.022(3) 0.053(3) -0.038(3)
S212 0.090(3) 0.149(5) 0.094(4) -0.052(3) 0.054(3) -0.027(3)
S213 0.092(3) 0.112(4) 0.084(3) -0.016(3) 0.054(3) -0.016(3)

loop_
_atom_type_symbol
_atom_type_description
_atom_type_scat_dispersion_real
_atom_type_scat_dispersion_imag
_atom_type_scat_source
C C 0.0033 0.0016 'International Tables Vol C Tables 4.2.6.8 and 6.1.1.4'
S S 0.1246 0.1234 'International Tables Vol C Tables 4.2.6.8 and 6.1.1.4'
Cd Cd -0.8075 1.2024 'International Tables Vol C Tables 4.2.6.8 and 6.1.1.4'
H H 0.0000 0.0000 'International Tables Vol C Tables 4.2.6.8 and 6.1.1.4'

loop_
_geom_angle_atom_site_label_1
_geom_angle_atom_site_label_2
_geom_angle_atom_site_label_3
_geom_angle
_geom_angle_site_symmetry_1
_geom_angle_site_symmetry_3
S104 Cd11 S105 120.44(19) . .
S104 Cd11 S113 106.04(17) . .
S105 Cd11 S113 107.64(17) . .
S104 Cd11 S114 109.80(19) . .
S105 Cd11 S114 107.04(17) . .
S113 Cd11 S114 104.82(15) . .
S103 Cd12 S106 107.87(17) 4_556 .
S103 Cd12 S112 116.63(18) 4_556 .
S106 Cd12 S112 108.65(15) . .
S103 Cd12 S109 110.23(19) 4_556 .
S106 Cd12 S109 109.29(17) . .
S112 Cd12 S109 103.99(16) . .
S101 Cd13 S103 100.4(2) . .
S101 Cd13 S110 111.4(3) . .
S103 Cd13 S110 109.69(17) . .
S101 Cd13 S108 107.6(3) . .
S103 Cd13 S108 118.75(19) . .
S110 Cd13 S108 108.78(16) . .
S101 Cd14 S105 126.3(3) . .
S101 Cd14 S100 103.6(2) . .
S105 Cd14 S100 101.97(15) . .
S101 Cd14 S106 104.4(3) . .
S105 Cd14 S106 111.73(17) . .
S100 Cd14 S106 107.23(14) . .
S111 Cd15 S114 104.68(16) . .
S111 Cd15 S100 111.09(15) . .
S114 Cd15 S100 101.11(14) . .
S111 Cd15 S112 118.59(16) . .
S114 Cd15 S112 118.54(15) . .
S100 Cd15 S112 101.39(14) . .
S100 Cd16 S113 104.85(14) . .
S100 Cd16 S107 104.28(14) . .
S113 Cd16 S107 114.97(16) . .
S100 Cd16 S110 107.54(14) . .
S113 Cd16 S110 112.83(17) . .
S107 Cd16 S110 111.49(16) . .
S111 Cd17 S102 103.81(18) . .
S111 Cd17 S115 110.53(16) . .
S102 Cd17 S115 102.93(16) . .
S111 Cd17 S107 109.24(15) . .
S102 Cd17 S107 118.67(19) . .
S115 Cd17 S107 111.25(15) . .
S100 Cd18 S109 105.77(15) . .
S100 Cd18 S115 107.25(13) . .
S109 Cd18 S115 112.81(16) . .
S100 Cd18 S108 108.07(15) . .
S109 Cd18 S108 113.95(17) . .
S115 Cd18 S108 108.64(16) . .
S206 Cd21 S104 108.92(16) . .
S206 Cd21 S201 112.28(18) . .
S104 Cd21 S201 103.69(18) . .
S206 Cd21 S207 109.87(17) . .
S104 Cd21 S207 112.3(2) . .
S201 Cd21 S207 109.68(18) . .
S102 Cd22 S211 105.13(18) 6_586 .
S102 Cd22 S212 118.7(2) 6_586 .
S211 Cd22 S212 102.93(19) . .
S102 Cd22 S202 105.14(19) 6_586 .
S211 Cd22 S202 120.78(18) . .
S212 Cd22 S202 105.1(2) . .
S205 Cd23 S201 114.27(18) 2_556 .
S205 Cd23 S210 110.67(16) 2_556 .
S201 Cd23 S210 109.27(14) . .
S205 Cd23 S203 118.18(17) 2_556 2_556
S201 Cd23 S203 102.69(18) . 2_556
S210 Cd23 S203 100.59(14) . 2_556
S212 Cd24 S213 111.21(18) . .
S212 Cd24 S200 111.0(2) . 2_556
S213 Cd24 S200 115.55(19) . 2_556
S212 Cd24 S209 110.79(15) . .
S213 Cd24 S209 106.82(16) . .
S200 Cd24 S209 100.91(18) 2_556 .
S208 Cd25 S200 119.48(19) . .
S208 Cd25 S209 103.71(15) . .
S200 Cd25 S209 105.64(18) . .
S208 Cd25 S211 116.35(17) . .
S200 Cd25 S211 105.2(2) . .
S209 Cd25 S211 105.08(14) . .
S204 Cd26 S202 113.84(16) . .
S204 Cd26 S209 105.72(14) . .
S202 Cd26 S209 110.22(15) . .
S204 Cd26 S205 119.76(17) . .
S202 Cd26 S205 103.87(17) . .
S209 Cd26 S205 102.78(14) . .
S203 Cd27 S210 108.02(14) . .
S203 Cd27 S207 115.02(18) . .
S210 Cd27 S207 110.29(14) . .
S203 Cd27 S204 116.86(16) . .
S210 Cd27 S204 99.74(14) . .
S207 Cd27 S204 105.81(16) . .
S208 Cd28 S206 114.37(15) . .
S208 Cd28 S213 118.09(17) . 2_556
S206 Cd28 S213 103.90(15) . 2_556
S208 Cd28 S210 113.96(13) . .
S206 Cd28 S210 109.00(14) . .
S213 Cd28 S210 95.56(14) 2_556 .
S209 Cd29 S209 110.91(19) 2_556 .
S209 Cd29 S210 111.11(12) 2_556 .
S209 Cd29 S210 107.12(12) . .
S209 Cd29 S210 107.12(12) 2_556 2_556
S209 Cd29 S210 111.11(12) . 2_556
S210 Cd29 S210 109.49(19) . 2_556
Cd18 S100 Cd14 111.19(15) . .
Cd18 S100 Cd16 110.65(15) . .
Cd14 S100 Cd16 107.97(15) . .
Cd18 S100 Cd15 106.42(15) . .
Cd14 S100 Cd15 110.70(15) . .
Cd16 S100 Cd15 109.93(15) . .
C051 S101 C056 38.8(14) . .
C051 S101 Cd14 134.3(13) . .
C056 S101 Cd14 125.1(12) . .
C051 S101 Cd13 113.4(13) . .
C056 S101 Cd13 108.8(12) . .
Cd14 S101 Cd13 112.2(3) . .
C022 S102 Cd22 108.7(7) . 6_585
C022 S102 Cd17 105.3(6) . .
Cd22 S102 Cd17 127.2(2) 6_585 .
C112 S103 Cd12 103.7(6) . 4_546
C112 S103 Cd13 105.3(6) . .
Cd12 S103 Cd13 137.3(3) 4_546 .
C031 S104 Cd11 101.2(8) . .
C031 S104 Cd21 101.3(7) . .
Cd11 S104 Cd21 146.1(3) . .
C013 S105 Cd14 110.1(7) . .
C013 S105 Cd11 107.3(6) . .
Cd14 S105 Cd11 107.02(17) . .
C172 S106 Cd12 108.9(6) . .
C172 S106 Cd14 96.6(5) . .
Cd12 S106 Cd14 104.32(17) . .
C181 S107 Cd16 96.7(5) . .
C181 S107 Cd17 109.1(6) . .
Cd16 S107 Cd17 107.08(15) . .
C163 S108 Cd18 97.7(5) . .
C163 S108 Cd13 110.7(5) . .
Cd18 S108 Cd13 105.19(16) . .
C132 S109 Cd18 96.3(5) . .
C132 S109 Cd12 111.6(5) . .
Cd18 S109 Cd12 107.16(17) . .
C106 S110 Cd13 106.3(7) . .
C106 S110 Cd16 102.6(6) . .
Cd13 S110 Cd16 103.80(17) . .
C041 S111 Cd17 99.4(6) . .
C041 S111 Cd15 102.1(6) . .
Cd17 S111 Cd15 102.08(17) . .
C142 S112 Cd15 109.5(7) . .
C142 S112 Cd12 106.9(5) . .
Cd15 S112 Cd12 110.30(17) . .
C192 S113 Cd16 102.7(5) . .
C192 S113 Cd11 105.9(6) . .
Cd16 S113 Cd11 105.10(17) . .
C124 S114 Cd15 110.3(5) . .
C124 S114 Cd11 109.5(4) . .
Cd15 S114 Cd11 106.70(18) . .
C151 S115 Cd18 104.2(5) . .
C151 S115 Cd17 106.1(5) . .
Cd18 S115 Cd17 105.19(15) . .
C312 S200 Cd24 111.1(16) . 2_556
C312 S200 Cd25 103.3(11) . .
Cd24 S200 Cd25 111.0(2) 2_556 .
C281 S201 Cd23 105.7(7) . .
C281 S201 Cd21 106.7(7) . .
Cd23 S201 Cd21 108.28(18) . .
C256 S202 Cd26 107.0(7) . .
C256 S202 Cd22 103.6(7) . .
Cd26 S202 Cd22 107.74(17) . .
C242 S203 Cd27 109.2(6) . .
C242 S203 Cd23 109.7(5) . 2_556
Cd27 S203 Cd23 110.37(19) . 2_556
C211 S204 Cd26 110.1(6) . .
C211 S204 Cd27 108.6(6) . .
Cd26 S204 Cd27 109.75(16) . .
C261 S205 Cd23 110.6(10) . 2_556
C261 S205 Cd26 104.8(6) . .
Cd23 S205 Cd26 107.48(17) 2_556 .
C202 S206 Cd21 100.4(5) . .
C202 S206 Cd28 108.5(5) . .
Cd21 S206 Cd28 108.52(15) . .
C272 S207 Cd27 101.3(6) . .
C272 S207 Cd21 108.0(6) . .
Cd27 S207 Cd21 107.17(18) . .
C356 S208 Cd28 105.4(6) . .
C356 S208 Cd25 104.4(5) . .
Cd28 S208 Cd25 105.71(16) . .
Cd29 S209 Cd26 110.16(16) . .
Cd29 S209 Cd24 107.70(13) . .
Cd26 S209 Cd24 107.10(13) . .
Cd29 S209 Cd25 110.40(14) . .
Cd26 S209 Cd25 111.45(14) . .
Cd24 S209 Cd25 109.91(16) . .
Cd29 S210 Cd27 110.61(13) . .
Cd29 S210 Cd28 109.46(15) . .
Cd27 S210 Cd28 107.84(13) . .
Cd29 S210 Cd23 108.13(13) . .
Cd27 S210 Cd23 110.03(16) . .
Cd28 S210 Cd23 110.79(13) . .
C292 S211 Cd22 108.5(8) . .
C292 S211 Cd25 117.1(7) . .
Cd22 S211 Cd25 110.4(2) . .
C305 S212 Cd24 110(2) . .
C305 S212 Cd22 100(2) . .
Cd24 S212 Cd22 107.44(18) . .
C232 S213 C231 38.6(4) . .
C232 S213 Cd24 107.5(8) . .
C231 S213 Cd24 89.0(10) . .
C232 S213 Cd28 111.9(8) . 2_556
C231 S213 Cd28 149.6(5) . 2_556
Cd24 S213 Cd28 112.82(18) . 2_556
C016 C011 C012 120.0 . .
C016 C011 C017 123(2) . .
C012 C011 C017 116(2) . .
C013 C012 C011 120.0 . .
C012 C013 C014 120.0 . .
C012 C013 S105 123.2(14) . .
C014 C013 S105 116.8(15) . .
C015 C014 C013 120.0 . .
C014 C015 C016 120.0 . .
C015 C016 C011 120.0 . .
C022 C021 C026 120.0 . .
C021 C022 C023 120.0 . .
C021 C022 S102 119.8(15) . .
C023 C022 S102 120.2(15) . .
C024 C023 C022 120.0 . .
C025 C024 C023 120.0 . .
C025 C024 C027 129(2) . .
C023 C024 C027 111(2) . .
C026 C025 C024 120.0 . .
C025 C026 C021 120.0 . .
C032 C031 C036 120.0 . .
C032 C031 S104 131(2) . .
C036 C031 S104 109(2) . .
C033 C032 C031 120.0 . .
C034 C033 C032 120.0 . .
C035 C034 C033 120.0 . .
C035 C034 C037 40(4) . .
C033 C034 C037 160(4) . .
C037 C035 C036 153(6) . .
C037 C035 C034 86(6) . .
C036 C035 C034 120.0 . .
C035 C036 C031 120.0 . .
C035 C037 C034 54(4) . .
C052 C051 C056 120.0 . .
C052 C051 S101 142(3) . .
C056 C051 S101 97(3) . .
C053 C052 C051 120.0 . .
C052 C053 C054 120.0 . .
C052 C053 C057 122(5) . .
C054 C053 C057 110(5) . .
C055 C054 C053 120.0 . .
C056 C055 C054 120.00(5) . .
C055 C056 C051 120.0 . .
C055 C056 S101 163(2) . .
C051 C056 S101 44(2) . .
C102 C101 C106 120.0 . .
C103 C102 C101 120.0 . .
C103 C102 C107 108(2) . .
C101 C102 C107 132(2) . .
C104 C103 C102 120.0 . .
C105 C104 C103 120.0 . .
C104 C105 C106 120.0 . .
C105 C106 C101 120.0 . .
C105 C106 S110 121.9(15) . .
C101 C106 S110 118.1(15) . .
C112 C111 C116 120.0 . .
C113 C112 C111 120.0 . .
C113 C112 S103 116.8(12) . .
C111 C112 S103 123.1(12) . .
C112 C113 C114 120.0 . .
C113 C114 C115 120.0 . .
C116 C115 C114 120.0 . .
C115 C116 C111 120.0 . .
C115 C116 C117 122(2) . .
C111 C116 C117 118(2) . .
C122 C121 C126 120.0 . .
C121 C122 C123 120.0 . .
C121 C122 C127 121.2(15) . .
C123 C122 C127 118.8(15) . .
C124 C123 C122 120.0 . .
C125 C124 C123 120.0 . .
C125 C124 S114 119.5(8) . .
C123 C124 S114 120.3(8) . .
C124 C125 C126 120.0 . .
C125 C126 C121 120.0 . .
C132 C131 C136 120.0 . .
C131 C132 C133 120.0 . .
C131 C132 S109 120.8(10) . .
C133 C132 S109 119.2(10) . .
C134 C133 C132 120.0 . .
C135 C134 C133 120.0 . .
C135 C134 C137 115.0(17) . .
C133 C134 C137 124.6(17) . .
C134 C135 C136 120.0 . .
C135 C136 C131 120.0 . .
C142 C141 C146 120.0 . .
C143 C142 C141 120.0 . .
C143 C142 S112 122.6(14) . .
C141 C142 S112 116.7(14) . .
C142 C143 C144 120.0 . .
C143 C144 C145 120.0 . .
C143 C144 C147 125(3) . .
C145 C144 C147 108(3) . .
C144 C145 C146 120.0 . .
C145 C146 C141 120.0 . .
C152 C151 C156 120.0 . .
C152 C151 S115 117.3(10) . .
C156 C151 S115 122.7(10) . .
C153 C152 C151 120.0 . .
C152 C153 C154 120.0 . .
C152 C153 C157 119.8(18) . .
C154 C153 C157 119.9(18) . .
C155 C154 C153 120.0 . .
C154 C155 C156 120.0 . .
C155 C156 C151 120.0 . .
C162 C161 C166 120.0 . .
C161 C162 C163 120.0 . .
C164 C163 C162 120.0 . .
C164 C163 S108 122.6(10) . .
C162 C163 S108 117.2(10) . .
C165 C164 C163 120.0 . .
C166 C165 C164 120.0 . .
C166 C165 C167 120(2) . .
C164 C165 C167 119(2) . .
C165 C166 C161 120.0 . .
C172 C171 C176 120.0 . .
C173 C172 C171 120.0 . .
C173 C172 S106 118.1(11) . .
C171 C172 S106 121.6(11) . .
C174 C173 C172 120.0 . .
C173 C174 C175 120.0 . .
C173 C174 C177 121(3) . .
C175 C174 C177 118(3) . .
C176 C175 C174 120.0 . .
C175 C176 C171 120.0 . .
C182 C181 C186 120.0 . .
C182 C181 S107 115.8(13) . .
C186 C181 S107 124.1(13) . .
C181 C182 C183 120.0 . .
C182 C183 C184 120.0 . .
C182 C183 C187 119(3) . .
C184 C183 C187 117(3) . .
C185 C184 C183 120.0 . .
C184 C185 C186 120.0 . .
C185 C186 C181 120.0 . .
C192 C191 C196 120.0 . .
C191 C192 C193 120.0 . .
C191 C192 S113 123.9(13) . .
C193 C192 S113 116.0(13) . .
C194 C193 C192 120.0 . .
C193 C194 C195 120.0 . .
C193 C194 C197 123(4) . .
C195 C194 C197 112(4) . .
C194 C195 C196 120.0 . .
C195 C196 C191 120.0 . .
C202 C201 C206 120.0 . .
C203 C202 C201 120.0 . .
C203 C202 S206 121.3(8) . .
C201 C202 S206 118.6(8) . .
C204 C203 C202 120.0 . .
C203 C204 C205 120.0 . .
C206 C205 C204 120.0 . .
C205 C206 C201 120.0 . .
C205 C206 C207 121.6(14) . .
C201 C206 C207 118.2(13) . .
C212 C211 C216 120.0 . .
C212 C211 S204 120.6(12) . .
C216 C211 S204 118.8(12) . .
C211 C212 C213 120.0 . .
C212 C213 C214 120.0 . .
C212 C213 C217 119(2) . .
C214 C213 C217 120(2) . .
C215 C214 C213 120.0 . .
C216 C215 C214 120.0 . .
C215 C216 C211 120.0 . .
C232 C231 C236 120.0 . .
C232 C231 S213 54.5(11) . .
C236 C231 S213 167.8(13) . .
C231 C232 C233 120.0 . .
C231 C232 S213 86.9(14) . .
C233 C232 S213 150.4(15) . .
C234 C233 C232 120.0 . .
C235 C234 C233 120.0 . .
C234 C235 C236 120.0 . .
C235 C236 C231 120.0 . .
C235 C236 C237 108.9(18) . .
C231 C236 C237 131.0(18) . .
C242 C241 C246 120.0 . .
C241 C242 C243 120.0 . .
C241 C242 S203 118.5(10) . .
C243 C242 S203 121.3(10) . .
C244 C243 C242 120.0 . .
C243 C244 C245 120.0 . .
C243 C244 C247 114.6(17) . .
C245 C244 C247 125.4(17) . .
C246 C245 C244 120.0 . .
C245 C246 C241 120.0 . .
C252 C251 C256 120.0 . .
C253 C252 C251 120.0 . .
C253 C252 C257 114(3) . .
C251 C252 C257 126(3) . .
C252 C253 C254 120.0 . .
C253 C254 C255 120.0 . .
C256 C255 C254 120.0 . .
C255 C256 C251 120.0 . .
C255 C256 S202 113.8(16) . .
C251 C256 S202 125.7(16) . .
C262 C261 C266 120.0 . .
C262 C261 S205 123(2) . .
C266 C261 S205 116(2) . .
C263 C262 C261 120.0 . .
C267 C263 C262 128(4) . .
C267 C263 C264 111(4) . .
C262 C263 C264 120.0 . .
C265 C264 C263 120.0 . .
C264 C265 C266 120.0 . .
C265 C266 C261 120.0 . .
C272 C271 C276 120.0 . .
C271 C272 C273 120.0 . .
C271 C272 S207 117.6(16) . .
C273 C272 S207 122.4(16) . .
C274 C273 C272 120.0 . .
C277 C274 C273 112(4) . .
C277 C274 C275 127(4) . .
C273 C274 C275 120.0 . .
C276 C275 C274 120.0 . .
C275 C276 C271 120.0 . .
C282 C281 C286 120.0 . .
C282 C281 S201 121.7(19) . .
C286 C281 S201 118(2) . .
C281 C282 C283 120.0 . .
C282 C283 C284 120.0 . .
C282 C283 C287 113(4) . .
C284 C283 C287 118(5) . .
C285 C284 C283 120.0 . .
C286 C285 C284 120.0 . .
C285 C286 C281 120.0 . .
C292 C291 C296 120.0 . .
C291 C292 C293 120.0 . .
C291 C292 S211 119.3(18) . .
C293 C292 S211 120.7(18) . .
C294 C293 C292 120.0 . .
C293 C294 C295 120.0 . .
C293 C294 C297 129(3) . .
C295 C294 C297 107(3) . .
C296 C295 C294 120.0 . .
C295 C296 C291 120.0 . .
C302 C301 C306 120.0 . .
C302 C301 C307 127(5) . .
C306 C301 C307 112(5) . .
C303 C302 C301 120.00(6) . .
C302 C303 C304 120.0 . .
C305 C304 C303 120.0 . .
C304 C305 C306 120.00(6) . .
C304 C305 S212 114(5) . .
C306 C305 S212 126(5) . .
C305 C306 C301 120.0 . .
C312 C311 C316 120.00(6) . .
C313 C312 C311 120.0 . .
C313 C312 S200 128(4) . .
C311 C312 S200 111(4) . .
C312 C313 C314 120.0 . .
C313 C314 C315 120.00(5) . .
C316 C315 C314 120.0 . .
C315 C316 C311 120.0 . .
C315 C316 C317 108(5) . .
C311 C316 C317 131(5) . .
C352 C351 C356 120.0 . .
C351 C352 C353 120.0 . .
C352 C353 C354 120.0 . .
C355 C354 C353 120.0 . .
C355 C354 C357 117(2) . .
C353 C354 C357 123(2) . .
C354 C355 C356 120.0 . .
C355 C356 C351 120.0 . .
C355 C356 S208 120.8(11) . .
C351 C356 S208 119.1(11) . .

loop_
_geom_bond_atom_site_label_1
_geom_bond_atom_site_label_2
_geom_bond_distance
_geom_bond_site_symmetry_2
Cd11 S104 2.501(5) .
Cd11 S105 2.546(5) .
Cd11 S113 2.551(5) .
Cd11 S114 2.561(5) .
Cd12 S103 2.515(5) 4_556
Cd12 S106 2.535(5) .
Cd12 S112 2.539(5) .
Cd12 S109 2.557(5) .
Cd13 S101 2.512(7) .
Cd13 S103 2.523(6) .
Cd13 S110 2.539(5) .
Cd13 S108 2.550(5) .
Cd14 S101 2.462(7) .
Cd14 S105 2.505(5) .
Cd14 S100 2.527(4) .
Cd14 S106 2.539(5) .
Cd15 S111 2.526(5) .
Cd15 S114 2.532(5) .
Cd15 S100 2.530(4) .
Cd15 S112 2.537(5) .
Cd16 S100 2.530(4) .
Cd16 S113 2.529(4) .
Cd16 S107 2.535(5) .
Cd16 S110 2.541(5) .
Cd17 S111 2.522(5) .
Cd17 S102 2.523(5) .
Cd17 S115 2.538(4) .
Cd17 S107 2.543(5) .
Cd18 S100 2.504(4) .
Cd18 S109 2.524(5) .
Cd18 S115 2.536(4) .
Cd18 S108 2.537(5) .
Cd21 S206 2.534(5) .
Cd21 S104 2.537(5) .
Cd21 S201 2.535(5) .
Cd21 S207 2.542(5) .
Cd22 S102 2.512(5) 6_586
Cd22 S211 2.519(5) .
Cd22 S212 2.525(5) .
Cd22 S202 2.546(5) .
Cd23 S205 2.501(5) 2_556
Cd23 S201 2.533(5) .
Cd23 S210 2.547(4) .
Cd23 S203 2.564(5) 2_556
Cd24 S212 2.511(5) .
Cd24 S213 2.523(5) .
Cd24 S200 2.532(6) 2_556
Cd24 S209 2.542(4) .
Cd25 S208 2.532(5) .
Cd25 S200 2.525(6) .
Cd25 S209 2.549(4) .
Cd25 S211 2.548(5) .
Cd26 S204 2.515(4) .
Cd26 S202 2.528(5) .
Cd26 S209 2.539(4) .
Cd26 S205 2.547(5) .
Cd27 S203 2.497(5) .
Cd27 S210 2.536(4) .
Cd27 S207 2.545(5) .
Cd27 S204 2.558(5) .
Cd28 S208 2.523(5) .
Cd28 S206 2.538(4) .
Cd28 S213 2.543(5) 2_556
Cd28 S210 2.547(4) .
Cd29 S209 2.517(4) 2_556
Cd29 S209 2.517(4) .
Cd29 S210 2.526(4) .
Cd29 S210 2.526(4) 2_556
S101 C051 1.53(3) .
S101 C056 2.20(5) .
S102 C022 1.704(14) .
S102 Cd22 2.511(5) 6_585
S103 C112 1.730(13) .
S103 Cd12 2.514(5) 4_546
S104 C031 1.734(18) .
S105 C013 1.794(14) .
S106 C172 1.729(11) .
S107 C181 1.812(14) .
S108 C163 1.827(12) .
S109 C132 1.824(12) .
S110 C106 1.816(15) .
S111 C041 2.02(2) .
S112 C142 1.741(14) .
S113 C192 1.799(13) .
S114 C124 1.779(11) .
S115 C151 1.777(11) .
S200 C312 1.81(3) .
S200 Cd24 2.532(6) 2_556
S201 C281 1.793(17) .
S202 C256 1.727(15) .
S203 C242 1.742(12) .
S203 Cd23 2.565(5) 2_556
S204 C211 1.795(13) .
S205 C261 1.654(17) .
S205 Cd23 2.501(5) 2_556
S206 C202 1.827(10) .
S207 C272 1.836(16) .
S208 C356 1.821(12) .
S211 C292 1.702(16) .
S212 C305 1.61(5) .
S213 C232 1.812(18) .
S213 C231 2.22(2) .
S213 Cd28 2.544(5) 2_556
C011 C016 1.3900 .
C011 C012 1.3900 .
C011 C017 1.63(5) .
C012 C013 1.3900 .
C013 C014 1.3900 .
C014 C015 1.3900 .
C015 C016 1.3900 .
C021 C022 1.3900 .
C021 C026 1.3900 .
C022 C023 1.3900 .
C023 C024 1.3900 .
C024 C025 1.3900 .
C024 C027 1.58(4) .
C025 C026 1.3900 .
C031 C032 1.3900 .
C031 C036 1.3900 .
C032 C033 1.3900 .
C033 C034 1.3900 .
C034 C035 1.3900 .
C034 C037 1.72(10) .
C035 C037 1.11(11) .
C035 C036 1.3900 .
C051 C052 1.3900 .
C051 C056 1.3900 .
C052 C053 1.3900 .
C053 C054 1.3900 .
C053 C057 1.58(9) .
C054 C055 1.3900 .
C055 C056 1.3900 .
C101 C102 1.3900 .
C101 C106 1.3900 .
C102 C103 1.3900 .
C102 C107 1.45(3) .
C103 C104 1.3900 .
C104 C105 1.3900 .
C105 C106 1.3900 .
C111 C112 1.3900 .
C111 C116 1.3900 .
C112 C113 1.3900 .
C113 C114 1.3900 .
C114 C115 1.3900 .
C115 C116 1.3900 .
C116 C117 1.40(4) .
C121 C122 1.3900 .
C121 C126 1.3900 .
C122 C123 1.3900 .
C122 C127 1.51(3) .
C123 C124 1.3900 .
C124 C125 1.3900 .
C125 C126 1.3900 .
C131 C132 1.3900 .
C131 C136 1.3900 .
C132 C133 1.3900 .
C133 C134 1.3900 .
C134 C135 1.3900 .
C134 C137 1.57(3) .
C135 C136 1.3900 .
C141 C142 1.3900 .
C141 C146 1.3900 .
C142 C143 1.3900 .
C143 C144 1.3900 .
C144 C145 1.3900 .
C144 C147 1.54(5) .
C145 C146 1.3900 .
C151 C152 1.3900 .
C151 C156 1.3900 .
C152 C153 1.3900 .
C153 C154 1.3900 .
C153 C157 1.52(3) .
C154 C155 1.3900 .
C155 C156 1.3900 .
C161 C162 1.3900 .
C161 C166 1.3900 .
C162 C163 1.3900 .
C163 C164 1.3900 .
C164 C165 1.3900 .
C165 C166 1.3900 .
C165 C167 1.50(5) .
C171 C172 1.3900 .
C171 C176 1.3900 .
C172 C173 1.3900 .
C173 C174 1.3900 .
C174 C175 1.3900 .
C174 C177 1.57(6) .
C175 C176 1.3900 .
C181 C182 1.3900 .
C181 C186 1.3900 .
C182 C183 1.3900 .
C183 C184 1.3900 .
C183 C187 1.56(6) .
C184 C185 1.3900 .
C185 C186 1.3900 .
C191 C192 1.3900 .
C191 C196 1.3900 .
C192 C193 1.3900 .
C193 C194 1.3900 .
C194 C195 1.3900 .
C194 C197 1.30(7) .
C195 C196 1.3900 .
C201 C202 1.3900 .
C201 C206 1.3900 .
C202 C203 1.3900 .
C203 C204 1.3900 .
C204 C205 1.3900 .
C205 C206 1.3900 .
C206 C207 1.46(2) .
C211 C212 1.3900 .
C211 C216 1.3900 .
C212 C213 1.3900 .
C213 C214 1.3900 .
C213 C217 1.56(4) .
C214 C215 1.3900 .
C215 C216 1.3900 .
C231 C232 1.3900 .
C231 C236 1.3900 .
C232 C233 1.3900 .
C233 C234 1.3900 .
C234 C235 1.3900 .
C235 C236 1.3900 .
C236 C237 1.84(4) .
C241 C242 1.3900 .
C241 C246 1.3900 .
C242 C243 1.3900 .
C243 C244 1.3900 .
C244 C245 1.3900 .
C244 C247 1.66(3) .
C245 C246 1.3900 .
C251 C252 1.3900 .
C251 C256 1.3900 .
C252 C253 1.3900 .
C252 C257 1.39(5) .
C253 C254 1.3900 .
C254 C255 1.3900 .
C255 C256 1.3900 .
C261 C262 1.3900 .
C261 C266 1.3900 .
C262 C263 1.3900 .
C263 C267 1.20(5) .
C263 C264 1.3900 .
C264 C265 1.3900 .
C265 C266 1.3900 .
C271 C272 1.3900 .
C271 C276 1.3900 .
C272 C273 1.3900 .
C273 C274 1.3900 .
C274 C277 1.28(7) .
C274 C275 1.3900 .
C275 C276 1.3900 .
C281 C282 1.3900 .
C281 C286 1.3900 .
C282 C283 1.3900 .
C283 C284 1.3900 .
C283 C287 2.00(17) .
C284 C285 1.3900 .
C285 C286 1.3900 .
C291 C292 1.3900 .
C291 C296 1.3900 .
C292 C293 1.3900 .
C293 C294 1.3900 .
C294 C295 1.3900 .
C294 C297 1.52(4) .
C295 C296 1.3900 .
C301 C302 1.3900 .
C301 C306 1.3900 .
C301 C307 1.54(6) .
C302 C303 1.3900 .
C303 C304 1.3900 .
C304 C305 1.3900 .
C305 C306 1.3900 .
C311 C312 1.3900 .
C311 C316 1.3900 .
C312 C313 1.3900 .
C313 C314 1.3900 .
C314 C315 1.3900 .
C315 C316 1.3900 .
C316 C317 1.49(6) .
C351 C352 1.3900 .
C351 C356 1.3900 .
C352 C353 1.3900 .
C353 C354 1.3900 .
C354 C355 1.3900 .
C354 C357 1.57(3) .
C355 C356 1.3900 .
